data_7127026
loop_
_publ_author_name
'Takeda, Takashi'
'Akutagawa, Tomoyuki'

_publ_section_title
;
 Conformation change significantly affected the optical and electronic
 properties of arylsulfonamide-substituted anthraquinones.
;
_journal_issue 72
_journal_name_full 'Chemical communications (Cambridge, England)'
_journal_page_first 10564
_journal_page_last 10567
_journal_paper_doi 10.1039/d0cc04611f
_journal_volume 56
_journal_year 2020
_chemical_formula_moiety 'C30 H22 N2 O6 S2'
_chemical_formula_sum 'C30 H22 N2 O6 S2'
_chemical_formula_weight 570.63
_space_group_crystal_system monoclinic
_space_group_IT_number 14
_space_group_name_Hall '-P 2ybc'
_space_group_name_H-M_alt 'P 1 21/c 1'
_atom_sites_solution_hydrogens geom
_atom_sites_solution_primary direct
_atom_sites_solution_secondary difmap
_audit_update_record
;
2020-07-01 deposited with the CCDC.	2020-08-06 downloaded from the CCDC.
;
_cell_angle_alpha 90.0000
_cell_angle_beta 93.901(7)
_cell_angle_gamma 90.0000
_cell_formula_units_Z 4
_cell_length_a 9.9499(4)
_cell_length_b 9.6309(4)
_cell_length_c 27.2708(11)
_cell_measurement_reflns_used 10146
_cell_measurement_temperature 100
_cell_measurement_theta_max 68.31
_cell_measurement_theta_min 3.25
_cell_volume 2607.21(19)
_computing_cell_refinement 'RAPID AUTO'
_computing_data_collection 'RAPID AUTO (Rigaku, ????)'
_computing_data_reduction 'RAPID AUTO'
_computing_molecular_graphics 'CrystalStructure 4.3'
_computing_publication_material 'CrystalStructure 4.3 (Rigaku, 2019)'
_computing_structure_refinement 'SHELXL Version 2018/3 (Sheldrick, 2008)'
_computing_structure_solution 'SIR2014 (Burla, et al., 2014)'
_diffrn_ambient_temperature 100
_diffrn_detector_area_resol_mean 10.000
_diffrn_measured_fraction_theta_full 0.985
_diffrn_measured_fraction_theta_max 0.983
_diffrn_measurement_device_type 'Rigaku R-AXIS RAPID'
_diffrn_measurement_method \w
_diffrn_radiation_type 'Cu K\a'
_diffrn_radiation_wavelength 1.54187
_diffrn_reflns_av_R_equivalents 0.0376
_diffrn_reflns_av_unetI/netI 0.0463
_diffrn_reflns_Laue_measured_fraction_full 0.985
_diffrn_reflns_Laue_measured_fraction_max 0.983
_diffrn_reflns_limit_h_max 10
_diffrn_reflns_limit_h_min -11
_diffrn_reflns_limit_k_max 11
_diffrn_reflns_limit_k_min -11
_diffrn_reflns_limit_l_max 32
_diffrn_reflns_limit_l_min -32
_diffrn_reflns_number 19346
_diffrn_reflns_point_group_measured_fraction_full 0.985
_diffrn_reflns_point_group_measured_fraction_max 0.983
_diffrn_reflns_theta_full 67.687
_diffrn_reflns_theta_max 68.249
_diffrn_reflns_theta_min 3.249
_diffrn_standards_number 0
_exptl_absorpt_coefficient_mu 2.274
_exptl_absorpt_correction_T_max 0.893
_exptl_absorpt_correction_T_min 0.630
_exptl_absorpt_correction_type multi-scan
_exptl_absorpt_process_details 'ABSCOR (Rigaku, 1995)'
_exptl_crystal_colour yellow
_exptl_crystal_density_diffrn 1.454
_exptl_crystal_density_method 'not measured'
_exptl_crystal_description block
_exptl_crystal_F_000 1184.00
_exptl_crystal_recrystallization_method 'Re-crystallisation from solvent: chloroform/hexane'
_exptl_crystal_size_max 0.300
_exptl_crystal_size_mid 0.300
_exptl_crystal_size_min 0.050
_refine_diff_density_max 0.34
_refine_diff_density_min -0.63
_refine_ls_extinction_method none
_refine_ls_goodness_of_fit_ref 1.058
_refine_ls_hydrogen_treatment constr
_refine_ls_number_parameters 361
_refine_ls_number_reflns 4693
_refine_ls_number_restraints 0
_refine_ls_R_factor_all 0.0797
_refine_ls_R_factor_gt 0.0615
_refine_ls_shift/su_max 0.000
_refine_ls_structure_factor_coef Fsqd
_refine_ls_weighting_details 'w = 1/[\s^2^(Fo^2^)+(0.1404P)^2^] where P=(Fo^2^+2Fc^2^)/3'
_refine_ls_weighting_scheme calc
_refine_ls_wR_factor_gt 0.1793
_refine_ls_wR_factor_ref 0.2112
_reflns_Friedel_coverage 0.000
_reflns_number_gt 3432
_reflns_number_total 4693
_reflns_threshold_expression F^2^>2.0\s(F^2^)
_cod_data_source_file d0cc04611f2.cif
_cod_data_source_block 200617TT
_cod_depositor_comments 'Adding full bibliography for 7127026--7127027.cif.'
_cod_original_cell_volume 2607.20(19)
_cod_database_code 7127026

loop_
_space_group_symop_id
_space_group_symop_operation_xyz
1 +X,+Y,+Z
2 -X,1/2+Y,1/2-Z
3 -X,-Y,-Z
4 +X,-1/2-Y,-1/2+Z

loop_
_atom_site_label
_atom_site_type_symbol
_atom_site_fract_x
_atom_site_fract_y
_atom_site_fract_z
_atom_site_U_iso_or_equiv
_atom_site_adp_type
_atom_site_occupancy
_atom_site_site_symmetry_order
_atom_site_calc_flag
_atom_site_refinement_flags_posn
_atom_site_refinement_flags_adp
_atom_site_refinement_flags_occupancy
_atom_site_disorder_assembly
_atom_site_disorder_group
S1 S 0.85225(8) 0.11336(8) 0.63919(3) 0.0395(3) Uani 1 1 d . . . . .
S2 S 0.66418(8) 0.10318(8) 0.40229(3) 0.0418(3) Uani 1 1 d . . . . .
O1 O 0.6919(2) 0.2051(2) 0.53583(8) 0.0433(6) Uani 1 1 d . . . . .
O2 O 0.8099(2) 0.7323(2) 0.50406(9) 0.0507(7) Uani 1 1 d . . . . .
O3 O 0.8225(2) -0.0303(2) 0.63132(8) 0.0460(6) Uani 1 1 d . . . . .
O4 O 0.7469(2) 0.2097(2) 0.64802(8) 0.0449(6) Uani 1 1 d . . . . .
O5 O 0.6625(2) -0.0419(2) 0.41219(9) 0.0495(6) Uani 1 1 d . . . . .
O6 O 0.7893(2) 0.1766(2) 0.40409(9) 0.0494(6) Uani 1 1 d . . . . .
N1 N 0.9305(3) 0.1639(3) 0.59244(9) 0.0370(6) Uani 1 1 d . . . . .
N2 N 0.5734(3) 0.1773(3) 0.44221(9) 0.0385(6) Uani 1 1 d . . . . .
C1 C 0.9431(3) 0.3093(3) 0.58362(11) 0.0379(7) Uani 1 1 d . . . . .
C2 C 1.0484(3) 0.3783(3) 0.60900(13) 0.0446(8) Uani 1 1 d . . . . .
H1 H 1.107843 0.328133 0.631233 0.053 Uiso 1 1 calc R U . . .
C3 C 1.0683(3) 0.5191(4) 0.60251(13) 0.0477(9) Uani 1 1 d . . . . .
H2 H 1.140624 0.564863 0.620431 0.057 Uiso 1 1 calc R U . . .
C4 C 0.9835(3) 0.5932(3) 0.57012(13) 0.0440(8) Uani 1 1 d . . . . .
H3 H 0.996721 0.690118 0.565961 0.053 Uiso 1 1 calc R U . . .
C5 C 0.8777(3) 0.5251(3) 0.54331(12) 0.0400(8) Uani 1 1 d . . . . .
C6 C 0.7912(3) 0.6075(3) 0.50829(12) 0.0388(8) Uani 1 1 d . . . . .
C7 C 0.6855(3) 0.5360(3) 0.47682(12) 0.0396(8) Uani 1 1 d . . . . .
C8 C 0.6050(3) 0.6144(3) 0.44286(12) 0.0416(8) Uani 1 1 d . . . . .
H4 H 0.616295 0.712183 0.441191 0.050 Uiso 1 1 calc R U . . .
C9 C 0.5098(3) 0.5495(4) 0.41207(12) 0.0441(8) Uani 1 1 d . . . . .
H5 H 0.450383 0.602654 0.390779 0.053 Uiso 1 1 calc R U . . .
C10 C 0.5011(3) 0.4055(3) 0.41226(12) 0.0408(8) Uani 1 1 d . . . . .
H6 H 0.438897 0.360560 0.389512 0.049 Uiso 1 1 calc R U . . .
C11 C 0.5813(3) 0.3263(3) 0.44499(12) 0.0402(8) Uani 1 1 d . . . . .
C12 C 0.6697(3) 0.3917(3) 0.48003(11) 0.0356(7) Uani 1 1 d . . . . .
C13 C 0.7385(3) 0.3145(3) 0.52218(11) 0.0373(7) Uani 1 1 d . . . . .
C14 C 0.8559(3) 0.3819(3) 0.54989(12) 0.0361(7) Uani 1 1 d . . . . .
C15 C 0.9651(4) 0.0664(4) 0.55383(13) 0.0494(9) Uani 1 1 d . . . . .
H7 H 0.951661 -0.029036 0.564998 0.059 Uiso 1 1 calc R U . . .
H8 H 0.907170 0.083748 0.523957 0.059 Uiso 1 1 calc R U . . .
H9 H 1.059585 0.079323 0.546798 0.059 Uiso 1 1 calc R U . . .
C16 C 0.4433(4) 0.1129(4) 0.45235(13) 0.0495(9) Uani 1 1 d . . . . .
H10 H 0.450276 0.011837 0.449360 0.059 Uiso 1 1 calc R U . . .
H11 H 0.420833 0.136926 0.485741 0.059 Uiso 1 1 calc R U . . .
H12 H 0.372602 0.147410 0.428672 0.059 Uiso 1 1 calc R U . . .
C17 C 0.9684(3) 0.1234(3) 0.69076(12) 0.0406(8) Uani 1 1 d . . . . .
C18 C 0.9409(4) 0.2038(4) 0.73083(13) 0.0539(10) Uani 1 1 d . . . . .
H13 H 0.862873 0.260887 0.729471 0.065 Uiso 1 1 calc R U . . .
C19 C 1.0269(4) 0.2013(4) 0.77305(13) 0.0542(10) Uani 1 1 d . . . . .
H14 H 1.007312 0.256874 0.800444 0.065 Uiso 1 1 calc R U . . .
C20 C 1.1403(4) 0.1191(4) 0.77564(13) 0.0452(9) Uani 1 1 d . . . . .
C21 C 1.1711(4) 0.0447(4) 0.73423(13) 0.0502(9) Uani 1 1 d . . . . .
H15 H 1.252330 -0.007329 0.734811 0.060 Uiso 1 1 calc R U . . .
C22 C 1.0852(4) 0.0452(4) 0.69217(13) 0.0492(9) Uani 1 1 d . . . . .
H16 H 1.106307 -0.007936 0.664372 0.059 Uiso 1 1 calc R U . . .
C23 C 1.2320(4) 0.1113(4) 0.82159(13) 0.0520(10) Uani 1 1 d . . . . .
H17 H 1.195968 0.169490 0.847106 0.062 Uiso 1 1 calc R U . . .
H18 H 1.238097 0.014930 0.833015 0.062 Uiso 1 1 calc R U . . .
H19 H 1.321887 0.144562 0.814661 0.062 Uiso 1 1 calc R U . . .
C24 C 0.5834(3) 0.1291(3) 0.34344(13) 0.0409(8) Uani 1 1 d . . . . .
C25 C 0.6311(4) 0.2229(4) 0.31101(15) 0.0533(9) Uani 1 1 d . . . . .
H20 H 0.708629 0.277045 0.320005 0.064 Uiso 1 1 calc R U . . .
C26 C 0.5642(5) 0.2378(4) 0.26453(15) 0.0614(11) Uani 1 1 d . . . . .
H21 H 0.598808 0.300614 0.241671 0.074 Uiso 1 1 calc R U . . .
C27 C 0.4494(4) 0.1635(4) 0.25117(14) 0.0558(10) Uani 1 1 d . . . . .
C28 C 0.4005(4) 0.0737(4) 0.28518(14) 0.0582(10) Uani 1 1 d . . . . .
H22 H 0.318955 0.024912 0.277211 0.070 Uiso 1 1 calc R U . . .
C29 C 0.4683(4) 0.0534(4) 0.33074(13) 0.0479(9) Uani 1 1 d . . . . .
H23 H 0.435763 -0.012252 0.353090 0.057 Uiso 1 1 calc R U . . .
C30 C 0.3776(5) 0.1770(5) 0.20125(15) 0.0756(13) Uani 1 1 d . . . . .
H24 H 0.424974 0.244370 0.181740 0.091 Uiso 1 1 calc R U . . .
H25 H 0.375852 0.086552 0.184722 0.091 Uiso 1 1 calc R U . . .
H26 H 0.285178 0.208750 0.204651 0.091 Uiso 1 1 calc R U . . .

loop_
_atom_site_aniso_label
_atom_site_aniso_U_11
_atom_site_aniso_U_22
_atom_site_aniso_U_33
_atom_site_aniso_U_23
_atom_site_aniso_U_13
_atom_site_aniso_U_12
S1 0.0348(5) 0.0386(5) 0.0442(5) 0.0018(3) -0.0043(4) -0.0026(3)
S2 0.0344(5) 0.0334(5) 0.0567(6) -0.0013(4) -0.0030(4) -0.0010(3)
O1 0.0423(14) 0.0375(13) 0.0488(13) 0.0042(10) -0.0060(10) -0.0068(10)
O2 0.0530(16) 0.0343(14) 0.0642(16) 0.0012(11) -0.0012(12) -0.0045(11)
O3 0.0477(15) 0.0376(13) 0.0513(14) 0.0018(10) -0.0068(11) -0.0104(10)
O4 0.0327(13) 0.0508(14) 0.0504(13) 0.0050(11) -0.0033(10) 0.0036(10)
O5 0.0480(15) 0.0286(12) 0.0709(16) 0.0031(11) -0.0045(12) -0.0007(10)
O6 0.0341(13) 0.0395(13) 0.0741(17) -0.0060(12) -0.0009(12) -0.0025(10)
N1 0.0381(15) 0.0328(14) 0.0391(14) 0.0006(11) -0.0045(11) -0.0028(12)
N2 0.0385(15) 0.0327(14) 0.0432(14) -0.0032(11) -0.0041(12) -0.0048(12)
C1 0.0365(18) 0.0331(17) 0.0439(17) -0.0008(14) 0.0017(14) -0.0006(13)
C2 0.0358(19) 0.047(2) 0.050(2) -0.0039(16) -0.0043(15) -0.0028(15)
C3 0.0360(19) 0.050(2) 0.055(2) -0.0047(17) -0.0050(16) -0.0127(16)
C4 0.040(2) 0.0371(19) 0.055(2) -0.0048(15) 0.0000(16) -0.0089(14)
C5 0.0381(19) 0.0374(19) 0.0445(18) 0.0001(14) 0.0017(15) -0.0053(14)
C6 0.0364(18) 0.0356(19) 0.0445(18) -0.0004(14) 0.0035(15) -0.0031(13)
C7 0.0385(19) 0.0386(19) 0.0420(18) 0.0021(14) 0.0049(14) 0.0011(14)
C8 0.044(2) 0.0348(18) 0.0454(19) 0.0019(14) 0.0032(15) 0.0073(14)
C9 0.041(2) 0.049(2) 0.0419(18) 0.0046(15) -0.0009(15) 0.0079(16)
C10 0.0346(18) 0.043(2) 0.0439(18) -0.0005(14) -0.0019(14) 0.0043(14)
C11 0.0363(18) 0.0402(19) 0.0439(18) 0.0016(14) 0.0000(14) -0.0005(14)
C12 0.0348(18) 0.0303(17) 0.0414(18) 0.0011(13) 0.0004(14) -0.0001(13)
C13 0.0376(18) 0.0321(18) 0.0419(17) 0.0012(13) -0.0007(14) -0.0009(14)
C14 0.0312(17) 0.0332(17) 0.0439(18) 0.0001(13) 0.0018(14) -0.0044(13)
C15 0.055(2) 0.044(2) 0.048(2) -0.0017(16) -0.0017(17) 0.0072(17)
C16 0.045(2) 0.050(2) 0.053(2) -0.0018(16) 0.0009(17) -0.0091(16)
C17 0.0376(19) 0.0381(19) 0.0452(18) 0.0043(14) -0.0034(15) 0.0005(14)
C18 0.049(2) 0.059(2) 0.052(2) -0.0076(18) -0.0064(17) 0.0115(18)
C19 0.053(2) 0.065(3) 0.0432(19) -0.0064(18) -0.0058(17) 0.0040(19)
C20 0.043(2) 0.048(2) 0.0439(19) 0.0047(15) -0.0038(16) -0.0034(16)
C21 0.044(2) 0.051(2) 0.054(2) 0.0003(17) -0.0073(17) 0.0070(17)
C22 0.044(2) 0.055(2) 0.048(2) -0.0058(16) -0.0070(16) 0.0050(16)
C23 0.044(2) 0.065(3) 0.046(2) 0.0054(17) -0.0061(17) -0.0008(17)
C24 0.040(2) 0.0323(17) 0.0504(19) -0.0049(14) 0.0049(15) 0.0010(14)
C25 0.054(2) 0.040(2) 0.066(2) 0.0041(17) 0.0091(19) 0.0012(17)
C26 0.074(3) 0.054(2) 0.058(2) 0.0136(19) 0.014(2) 0.010(2)
C27 0.067(3) 0.052(2) 0.049(2) -0.0048(17) 0.0033(18) 0.015(2)
C28 0.066(3) 0.057(2) 0.050(2) -0.0062(18) -0.0046(19) -0.005(2)
C29 0.052(2) 0.045(2) 0.0454(19) -0.0051(16) -0.0031(17) -0.0026(17)
C30 0.087(3) 0.090(3) 0.050(2) -0.001(2) 0.001(2) 0.027(3)

loop_
_atom_type_symbol
_atom_type_description
_atom_type_scat_dispersion_real
_atom_type_scat_dispersion_imag
_atom_type_scat_source
C C 0.0181 0.0091
;
International Tables for Crystallography
(Vol. C, Tables 4.2.6.8 and 6.1.1.4)
;
H H 0.0000 0.0000
;
International Tables for Crystallography
(Vol. C, Table 6.1.1.4)
;
O O 0.0492 0.0322
;
International Tables for Crystallography
(Vol. C, Tables 4.2.6.8 and 6.1.1.4)
;
N N 0.0311 0.0180
;
International Tables for Crystallography
(Vol. C, Tables 4.2.6.8 and 6.1.1.4)
;
S S 0.3331 0.5567
;
International Tables for Crystallography
(Vol. C, Tables 4.2.6.8 and 6.1.1.4)
;

loop_
_geom_angle_atom_site_label_1
_geom_angle_atom_site_label_2
_geom_angle_atom_site_label_3
_geom_angle
_geom_angle_site_symmetry_1
_geom_angle_site_symmetry_3
_geom_angle_publ_flag
O4 S1 O3 120.41(14) . . ?
O4 S1 N1 109.59(14) . . ?
O3 S1 N1 106.25(14) . . ?
O4 S1 C17 106.16(15) . . ?
O3 S1 C17 106.96(14) . . ?
N1 S1 C17 106.75(15) . . ?
O5 S2 O6 120.01(14) . . ?
O5 S2 N2 106.84(15) . . ?
O6 S2 N2 106.39(14) . . ?
O5 S2 C24 107.54(15) . . ?
O6 S2 C24 107.65(15) . . ?
N2 S2 C24 107.91(14) . . ?
C1 N1 C15 118.6(3) . . ?
C1 N1 S1 118.8(2) . . ?
C15 N1 S1 121.5(2) . . ?
C11 N2 C16 117.0(3) . . ?
C11 N2 S2 116.3(2) . . ?
C16 N2 S2 118.3(2) . . ?
C2 C1 C14 120.0(3) . . ?
C2 C1 N1 117.3(3) . . ?
C14 C1 N1 122.7(3) . . ?
C3 C2 C1 121.1(3) . . ?
C3 C2 H1 119.4 . . ?
C1 C2 H1 119.4 . . ?
C2 C3 C4 120.2(3) . . ?
C2 C3 H2 119.9 . . ?
C4 C3 H2 119.9 . . ?
C3 C4 C5 119.8(3) . . ?
C3 C4 H3 120.1 . . ?
C5 C4 H3 120.1 . . ?
C4 C5 C14 120.5(3) . . ?
C4 C5 C6 118.1(3) . . ?
C14 C5 C6 121.4(3) . . ?
O2 C6 C5 120.3(3) . . ?
O2 C6 C7 120.6(3) . . ?
C5 C6 C7 119.0(3) . . ?
C8 C7 C12 120.9(3) . . ?
C8 C7 C6 118.9(3) . . ?
C12 C7 C6 120.2(3) . . ?
C9 C8 C7 119.9(3) . . ?
C9 C8 H4 120.1 . . ?
C7 C8 H4 120.1 . . ?
C8 C9 C10 119.5(3) . . ?
C8 C9 H5 120.2 . . ?
C10 C9 H5 120.2 . . ?
C11 C10 C9 121.2(3) . . ?
C11 C10 H6 119.4 . . ?
C9 C10 H6 119.4 . . ?
C10 C11 C12 119.9(3) . . ?
C10 C11 N2 119.2(3) . . ?
C12 C11 N2 120.8(3) . . ?
C11 C12 C7 118.0(3) . . ?
C11 C12 C13 122.3(3) . . ?
C7 C12 C13 119.5(3) . . ?
O1 C13 C12 120.0(3) . . ?
O1 C13 C14 121.4(3) . . ?
C12 C13 C14 118.3(3) . . ?
C5 C14 C1 118.4(3) . . ?
C5 C14 C13 118.8(3) . . ?
C1 C14 C13 122.7(3) . . ?
N1 C15 H7 109.5 . . ?
N1 C15 H8 109.5 . . ?
H7 C15 H8 109.5 . . ?
N1 C15 H9 109.5 . . ?
H7 C15 H9 109.5 . . ?
H8 C15 H9 109.5 . . ?
N2 C16 H10 109.5 . . ?
N2 C16 H11 109.5 . . ?
H10 C16 H11 109.5 . . ?
N2 C16 H12 109.5 . . ?
H10 C16 H12 109.5 . . ?
H11 C16 H12 109.5 . . ?
C22 C17 C18 119.6(3) . . ?
C22 C17 S1 119.8(3) . . ?
C18 C17 S1 120.5(3) . . ?
C17 C18 C19 120.2(3) . . ?
C17 C18 H13 119.9 . . ?
C19 C18 H13 119.9 . . ?
C20 C19 C18 120.7(3) . . ?
C20 C19 H14 119.7 . . ?
C18 C19 H14 119.7 . . ?
C21 C20 C19 118.7(3) . . ?
C21 C20 C23 119.9(3) . . ?
C19 C20 C23 121.4(3) . . ?
C20 C21 C22 121.0(3) . . ?
C20 C21 H15 119.5 . . ?
C22 C21 H15 119.5 . . ?
C17 C22 C21 119.7(3) . . ?
C17 C22 H16 120.1 . . ?
C21 C22 H16 120.1 . . ?
C20 C23 H17 109.5 . . ?
C20 C23 H18 109.5 . . ?
H17 C23 H18 109.5 . . ?
C20 C23 H19 109.5 . . ?
H17 C23 H19 109.5 . . ?
H18 C23 H19 109.5 . . ?
C25 C24 C29 120.2(3) . . ?
C25 C24 S2 121.6(3) . . ?
C29 C24 S2 118.2(3) . . ?
C24 C25 C26 119.2(4) . . ?
C24 C25 H20 120.4 . . ?
C26 C25 H20 120.4 . . ?
C27 C26 C25 121.5(4) . . ?
C27 C26 H21 119.3 . . ?
C25 C26 H21 119.3 . . ?
C28 C27 C26 118.2(4) . . ?
C28 C27 C30 119.7(4) . . ?
C26 C27 C30 122.1(4) . . ?
C27 C28 C29 121.2(4) . . ?
C27 C28 H22 119.4 . . ?
C29 C28 H22 119.4 . . ?
C28 C29 C24 119.6(4) . . ?
C28 C29 H23 120.2 . . ?
C24 C29 H23 120.2 . . ?
C27 C30 H24 109.5 . . ?
C27 C30 H25 109.5 . . ?
H24 C30 H25 109.5 . . ?
C27 C30 H26 109.5 . . ?
H24 C30 H26 109.5 . . ?
H25 C30 H26 109.5 . . ?

loop_
_geom_bond_atom_site_label_1
_geom_bond_atom_site_label_2
_geom_bond_distance
_geom_bond_site_symmetry_2
_geom_bond_publ_flag
S1 O4 1.433(2) . ?
S1 O3 1.428(2) . ?
S1 N1 1.614(3) . ?
S1 C17 1.761(3) . ?
S2 O5 1.424(2) . ?
S2 O6 1.429(2) . ?
S2 N2 1.626(3) . ?
S2 C24 1.763(3) . ?
O1 C13 1.220(4) . ?
O2 C6 1.223(4) . ?
N1 C1 1.427(4) . ?
N1 C15 1.469(4) . ?
N2 C11 1.439(4) . ?
N2 C16 1.478(4) . ?
C1 C2 1.385(4) . ?
C1 C14 1.407(4) . ?
C2 C3 1.384(5) . ?
C2 H1 0.9500 . ?
C3 C4 1.378(5) . ?
C3 H2 0.9500 . ?
C4 C5 1.403(4) . ?
C4 H3 0.9500 . ?
C5 C14 1.410(4) . ?
C5 C6 1.473(4) . ?
C6 C7 1.481(4) . ?
C7 C8 1.403(4) . ?
C7 C12 1.402(4) . ?
C8 C9 1.373(5) . ?
C8 H4 0.9500 . ?
C9 C10 1.389(4) . ?
C9 H5 0.9500 . ?
C10 C11 1.385(4) . ?
C10 H6 0.9500 . ?
C11 C12 1.403(4) . ?
C12 C13 1.495(4) . ?
C13 C14 1.495(4) . ?
C15 H7 0.9800 . ?
C15 H8 0.9800 . ?
C15 H9 0.9800 . ?
C16 H10 0.9800 . ?
C16 H11 0.9800 . ?
C16 H12 0.9800 . ?
C17 C22 1.383(4) . ?
C17 C18 1.382(5) . ?
C18 C19 1.387(5) . ?
C18 H13 0.9500 . ?
C19 C20 1.377(5) . ?
C19 H14 0.9500 . ?
C20 C21 1.389(5) . ?
C20 C23 1.501(4) . ?
C21 C22 1.383(5) . ?
C21 H15 0.9500 . ?
C22 H16 0.9500 . ?
C23 H17 0.9800 . ?
C23 H18 0.9800 . ?
C23 H19 0.9800 . ?
C24 C25 1.371(5) . ?
C24 C29 1.382(5) . ?
C25 C26 1.398(5) . ?
C25 H20 0.9500 . ?
C26 C27 1.376(6) . ?
C26 H21 0.9500 . ?
C27 C28 1.381(6) . ?
C27 C30 1.499(5) . ?
C28 C29 1.387(5) . ?
C28 H22 0.9500 . ?
C29 H23 0.9500 . ?
C30 H24 0.9800 . ?
C30 H25 0.9800 . ?
C30 H26 0.9800 . ?

loop_
_geom_torsion_atom_site_label_1
_geom_torsion_atom_site_label_2
_geom_torsion_atom_site_label_3
_geom_torsion_atom_site_label_4
_geom_torsion
_geom_torsion_site_symmetry_1
_geom_torsion_site_symmetry_2
_geom_torsion_site_symmetry_3
_geom_torsion_site_symmetry_4
_geom_torsion_publ_flag
O4 S1 N1 C1 32.7(3) . . . . ?
O3 S1 N1 C1 164.2(2) . . . . ?
C17 S1 N1 C1 -81.9(3) . . . . ?
O4 S1 N1 C15 -135.1(2) . . . . ?
O3 S1 N1 C15 -3.6(3) . . . . ?
C17 S1 N1 C15 110.3(3) . . . . ?
O5 S2 N2 C11 168.8(2) . . . . ?
O6 S2 N2 C11 39.5(3) . . . . ?
C24 S2 N2 C11 -75.8(2) . . . . ?
O5 S2 N2 C16 -44.0(3) . . . . ?
O6 S2 N2 C16 -173.3(2) . . . . ?
C24 S2 N2 C16 71.4(3) . . . . ?
C15 N1 C1 C2 -107.9(4) . . . . ?
S1 N1 C1 C2 84.0(3) . . . . ?
C15 N1 C1 C14 70.6(4) . . . . ?
S1 N1 C1 C14 -97.5(3) . . . . ?
C14 C1 C2 C3 1.2(5) . . . . ?
N1 C1 C2 C3 179.7(3) . . . . ?
C1 C2 C3 C4 -0.5(6) . . . . ?
C2 C3 C4 C5 -0.7(5) . . . . ?
C3 C4 C5 C14 1.1(5) . . . . ?
C3 C4 C5 C6 -178.7(3) . . . . ?
C4 C5 C6 O2 -2.0(5) . . . . ?
C14 C5 C6 O2 178.2(3) . . . . ?
C4 C5 C6 C7 175.3(3) . . . . ?
C14 C5 C6 C7 -4.5(5) . . . . ?
O2 C6 C7 C8 -1.5(5) . . . . ?
C5 C6 C7 C8 -178.8(3) . . . . ?
O2 C6 C7 C12 176.5(3) . . . . ?
C5 C6 C7 C12 -0.8(5) . . . . ?
C12 C7 C8 C9 -0.4(5) . . . . ?
C6 C7 C8 C9 177.6(3) . . . . ?
C7 C8 C9 C10 -4.8(5) . . . . ?
C8 C9 C10 C11 3.8(5) . . . . ?
C9 C10 C11 C12 2.5(5) . . . . ?
C9 C10 C11 N2 -177.0(3) . . . . ?
C16 N2 C11 C10 -63.8(4) . . . . ?
S2 N2 C11 C10 83.9(3) . . . . ?
C16 N2 C11 C12 116.8(3) . . . . ?
S2 N2 C11 C12 -95.6(3) . . . . ?
C10 C11 C12 C7 -7.6(5) . . . . ?
N2 C11 C12 C7 171.9(3) . . . . ?
C10 C11 C12 C13 167.9(3) . . . . ?
N2 C11 C12 C13 -12.7(5) . . . . ?
C8 C7 C12 C11 6.6(5) . . . . ?
C6 C7 C12 C11 -171.4(3) . . . . ?
C8 C7 C12 C13 -169.0(3) . . . . ?
C6 C7 C12 C13 13.0(5) . . . . ?
C11 C12 C13 O1 -21.6(5) . . . . ?
C7 C12 C13 O1 153.8(3) . . . . ?
C11 C12 C13 C14 164.6(3) . . . . ?
C7 C12 C13 C14 -20.1(4) . . . . ?
C4 C5 C14 C1 -0.4(5) . . . . ?
C6 C5 C14 C1 179.4(3) . . . . ?
C4 C5 C14 C13 177.5(3) . . . . ?
C6 C5 C14 C13 -2.7(5) . . . . ?
C2 C1 C14 C5 -0.8(5) . . . . ?
N1 C1 C14 C5 -179.2(3) . . . . ?
C2 C1 C14 C13 -178.5(3) . . . . ?
N1 C1 C14 C13 3.0(5) . . . . ?
O1 C13 C14 C5 -159.0(3) . . . . ?
C12 C13 C14 C5 14.7(4) . . . . ?
O1 C13 C14 C1 18.8(5) . . . . ?
C12 C13 C14 C1 -167.5(3) . . . . ?
O4 S1 C17 C22 -177.6(3) . . . . ?
O3 S1 C17 C22 52.7(3) . . . . ?
N1 S1 C17 C22 -60.7(3) . . . . ?
O4 S1 C17 C18 5.5(3) . . . . ?
O3 S1 C17 C18 -124.2(3) . . . . ?
N1 S1 C17 C18 122.4(3) . . . . ?
C22 C17 C18 C19 -2.8(6) . . . . ?
S1 C17 C18 C19 174.1(3) . . . . ?
C17 C18 C19 C20 0.0(6) . . . . ?
C18 C19 C20 C21 3.6(6) . . . . ?
C18 C19 C20 C23 -177.9(3) . . . . ?
C19 C20 C21 C22 -4.3(6) . . . . ?
C23 C20 C21 C22 177.1(3) . . . . ?
C18 C17 C22 C21 2.1(5) . . . . ?
S1 C17 C22 C21 -174.9(3) . . . . ?
C20 C21 C22 C17 1.5(6) . . . . ?
O5 S2 C24 C25 -139.8(3) . . . . ?
O6 S2 C24 C25 -9.1(3) . . . . ?
N2 S2 C24 C25 105.3(3) . . . . ?
O5 S2 C24 C29 41.1(3) . . . . ?
O6 S2 C24 C29 171.8(3) . . . . ?
N2 S2 C24 C29 -73.8(3) . . . . ?
C29 C24 C25 C26 -1.9(5) . . . . ?
S2 C24 C25 C26 179.0(3) . . . . ?
C24 C25 C26 C27 1.9(6) . . . . ?
C25 C26 C27 C28 0.5(6) . . . . ?
C25 C26 C27 C30 -179.2(4) . . . . ?
C26 C27 C28 C29 -3.1(6) . . . . ?
C30 C27 C28 C29 176.6(4) . . . . ?
C27 C28 C29 C24 3.2(6) . . . . ?
C25 C24 C29 C28 -0.6(5) . . . . ?
S2 C24 C29 C28 178.5(3) . . . . ?
